data_7022486
loop_
_publ_author_name
'Li, Liang'
'Wu, Feng'
'Zhang, Songlin'
'Wang, Dawei'
'Ding, Yuqiang'
'Zhu, Zhenzhong'

_publ_section_title
;
 A heteroleptic cyclometalated iridium(III) fluorophenylpyridine complex
 from partial defluorohydrogenation reaction: synthesis, photophysical
 properties and mechanistic insights.
;
_journal_issue 13
_journal_name_full 'Dalton transactions (Cambridge, England : 2003)'
_journal_page_first 4539
_journal_page_last 4543
_journal_paper_doi 10.1039/c2dt32800c
_journal_volume 42
_journal_year 2013
_chemical_formula_sum 'C33 H19 F5 Ir N3'
_chemical_formula_weight 744.71
_chemical_name_systematic
;
?
;
_space_group_IT_number 142
_symmetry_cell_setting cubic
_symmetry_space_group_name_Hall '-I 4bd 2c'
_symmetry_space_group_name_H-M 'I 41/a c d :2'
_atom_sites_solution_hydrogens geom
_atom_sites_solution_primary direct
_atom_sites_solution_secondary difmap
_audit_creation_method SHELXL-97
_cell_angle_alpha 90.00
_cell_angle_beta 90.00
_cell_angle_gamma 90.00
_cell_formula_units_Z 16
_cell_length_a 17.643(3)
_cell_length_b 17.643(3)
_cell_length_c 34.487(7)
_cell_measurement_reflns_used 13171
_cell_measurement_temperature 293(2)
_cell_measurement_theta_max 27.4855
_cell_measurement_theta_min 3.1316
_cell_volume 10735(3)
_computing_structure_refinement 'SHELXL-97 (Sheldrick, 1997)'
_computing_structure_solution 'SHELXS-97 (Sheldrick, 1990)'
_diffrn_ambient_temperature 293(2)
_diffrn_detector_area_resol_mean 28.5714
_diffrn_measured_fraction_theta_full 0.995
_diffrn_measured_fraction_theta_max 0.995
_diffrn_measurement_device_type Molybdenum
_diffrn_measurement_method dtprofit.ref
_diffrn_radiation_monochromator graphite
_diffrn_radiation_source 'fine-focus sealed tube'
_diffrn_radiation_type MoK\a
_diffrn_radiation_wavelength 0.71073
_diffrn_reflns_av_R_equivalents 0.0650
_diffrn_reflns_av_sigmaI/netI 0.0451
_diffrn_reflns_limit_h_max 19
_diffrn_reflns_limit_h_min -21
_diffrn_reflns_limit_k_max 17
_diffrn_reflns_limit_k_min -21
_diffrn_reflns_limit_l_max 29
_diffrn_reflns_limit_l_min -42
_diffrn_reflns_number 16939
_diffrn_reflns_theta_full 26.00
_diffrn_reflns_theta_max 26.00
_diffrn_reflns_theta_min 3.13
_exptl_absorpt_coefficient_mu 5.039
_exptl_absorpt_correction_T_max 1.0000
_exptl_absorpt_correction_T_min 0.5133
_exptl_absorpt_correction_type multi-scan
_exptl_crystal_colour Yellow
_exptl_crystal_density_diffrn 1.843
_exptl_crystal_density_method 'not measured'
_exptl_crystal_description Block
_exptl_crystal_F_000 5760
_exptl_crystal_size_max 0.1000
_exptl_crystal_size_mid 0.4000
_exptl_crystal_size_min 0.1000
_refine_diff_density_max 1.123
_refine_diff_density_min -0.859
_refine_diff_density_rms 0.099
_refine_ls_extinction_method none
_refine_ls_goodness_of_fit_ref 1.116
_refine_ls_hydrogen_treatment constr
_refine_ls_matrix_type full
_refine_ls_number_parameters 195
_refine_ls_number_reflns 2634
_refine_ls_number_restraints 0
_refine_ls_restrained_S_all 1.116
_refine_ls_R_factor_all 0.0810
_refine_ls_R_factor_gt 0.0697
_refine_ls_shift/su_max 0.000
_refine_ls_shift/su_mean 0.000
_refine_ls_structure_factor_coef Fsqd
_refine_ls_weighting_details 'calc w=1/[\s^2^(Fo^2^)+(0.0600P)^2^+210.0000P] where P=(Fo^2^+2Fc^2^)/3'
_refine_ls_weighting_scheme calc
_refine_ls_wR_factor_gt 0.1576
_refine_ls_wR_factor_ref 0.1644
_reflns_number_gt 2373
_reflns_number_total 2634
_reflns_threshold_expression >2sigma(I)
_cod_data_source_file c2dt32800c.txt
_cod_data_source_block x
_cod_depositor_comments
;
The following automatic conversions were performed:

'_exptl_absorpt_correction_type' value 'Multi-scan' changed to
'multi-scan' according to
/home/saulius/struct/CIF-dictionaries/cif_core.dic dictionary named
'cif_core.dic' version 2.4.2 from 2011-04-26.

Automatic conversion script
Id: cif_fix_values 1891 2012-01-12 08:04:46Z andrius 
;
_cod_original_sg_symbol_H-M 'I 41/acd :2'
_cod_database_code 7022486

loop_
_symmetry_equiv_pos_as_xyz
'x, y, z'
'-x+1/2, -y, z+1/2'
'-y+1/4, x+3/4, z+1/4'
'y+1/4, -x+1/4, z+3/4'
'-x+1/2, y, -z'
'x, -y, -z+1/2'
'y+1/4, x+3/4, -z+3/4'
'-y+1/4, -x+1/4, -z+1/4'
'x+1/2, y+1/2, z+1/2'
'-x+1, -y+1/2, z+1'
'-y+3/4, x+5/4, z+3/4'
'y+3/4, -x+3/4, z+5/4'
'-x+1, y+1/2, -z+1/2'
'x+1/2, -y+1/2, -z+1'
'y+3/4, x+5/4, -z+5/4'
'-y+3/4, -x+3/4, -z+3/4'
'-x, -y, -z'
'x-1/2, y, -z-1/2'
'y-1/4, -x-3/4, -z-1/4'
'-y-1/4, x-1/4, -z-3/4'
'x-1/2, -y, z'
'-x, y, z-1/2'
'-y-1/4, -x-3/4, z-3/4'
'y-1/4, x-1/4, z-1/4'
'-x+1/2, -y+1/2, -z+1/2'
'x, y+1/2, -z'
'y+1/4, -x-1/4, -z+1/4'
'-y+1/4, x+1/4, -z-1/4'
'x, -y+1/2, z+1/2'
'-x+1/2, y+1/2, z'
'-y+1/4, -x-1/4, z-1/4'
'y+1/4, x+1/4, z+1/4'

loop_
_atom_site_label
_atom_site_type_symbol
_atom_site_fract_x
_atom_site_fract_y
_atom_site_fract_z
_atom_site_U_iso_or_equiv
_atom_site_adp_type
_atom_site_occupancy
_atom_site_symmetry_multiplicity
_atom_site_calc_flag
_atom_site_refinement_flags
_atom_site_disorder_assembly
_atom_site_disorder_group
Ir1 Ir 0.2500 0.02780(3) 0.0000 0.0502(2) Uani 1 2 d S . .
N1 N 0.1859(6) 0.0191(5) 0.0487(3) 0.056(2) Uani 1 1 d . A .
N2 N 0.3097(7) 0.1196(5) 0.0237(3) 0.056(3) Uani 0.50 1 d P A 1
F3 F 0.4689(11) 0.1701(12) 0.0893(6) 0.121(7) Uani 0.50 1 d P A 2
C17 C 0.3097(7) 0.1196(5) 0.0237(3) 0.056(3) Uani 0.50 1 d P A 2
C1 C 0.1249(7) 0.0610(7) 0.0560(4) 0.066(3) Uani 1 1 d . . .
H1A H 0.1121 0.0989 0.0384 0.079 Uiso 1 1 calc R A .
C2 C 0.0792(8) 0.0513(9) 0.0885(4) 0.086(4) Uani 1 1 d . A .
H2A H 0.0370 0.0820 0.0922 0.103 Uiso 1 1 calc R . .
C3 C 0.0966(9) -0.0029(12) 0.1144(5) 0.103(6) Uani 1 1 d . . .
H3A H 0.0670 -0.0104 0.1363 0.124 Uiso 1 1 calc R A .
C4 C 0.1588(10) -0.0466(9) 0.1075(4) 0.088(5) Uani 1 1 d . A .
H4A H 0.1711 -0.0841 0.1254 0.105 Uiso 1 1 calc R . .
C5 C 0.2062(8) -0.0374(7) 0.0742(4) 0.064(3) Uani 1 1 d . . .
C6 C 0.2745(8) -0.0773(6) 0.0636(4) 0.063(3) Uani 1 1 d . A .
C7 C 0.3084(11) -0.1366(8) 0.0844(4) 0.087(5) Uani 1 1 d . . .
C8 C 0.3748(12) -0.1702(9) 0.0730(6) 0.104(6) Uani 1 1 d . A .
H8A H 0.3955 -0.2102 0.0870 0.125 Uiso 1 1 calc R . .
C9 C 0.4092(10) -0.1434(8) 0.0408(6) 0.095(5) Uani 1 1 d . . .
C10 C 0.3803(8) -0.0857(7) 0.0182(4) 0.070(3) Uani 1 1 d . A .
H10A H 0.4069 -0.0688 -0.0034 0.084 Uiso 1 1 calc R . .
C11 C 0.3089(7) -0.0523(6) 0.0283(3) 0.058(3) Uani 1 1 d . A .
C12 C 0.2820(7) 0.1898(5) 0.0131(3) 0.063(3) Uani 1 1 d . . .
C13 C 0.3150(10) 0.2560(9) 0.0282(5) 0.090(5) Uani 1 1 d . A .
H13A H 0.2958 0.3032 0.0212 0.108 Uiso 1 1 calc R . .
C14 C 0.3745(11) 0.2518(8) 0.0529(5) 0.098(6) Uani 1 1 d . . .
H14A H 0.3951 0.2959 0.0632 0.117 Uiso 1 1 calc R A .
C15 C 0.4048(8) 0.1824(8) 0.0627(4) 0.080(4) Uani 1 1 d . A .
H15A H 0.4466 0.1788 0.0790 0.096 Uiso 0.50 1 d PR B 2
C16 C 0.3711(8) 0.1160(8) 0.0481(4) 0.074(4) Uani 1 1 d . . .
H16A H 0.3907 0.0690 0.0550 0.089 Uiso 1 1 d R A .
F1 F 0.2730(6) -0.1632(6) 0.1168(3) 0.119(4) Uani 1 1 d . A .
F2 F 0.4764(6) -0.1732(5) 0.0299(4) 0.125(4) Uani 1 1 d . A .

loop_
_atom_site_aniso_label
_atom_site_aniso_U_11
_atom_site_aniso_U_22
_atom_site_aniso_U_33
_atom_site_aniso_U_23
_atom_site_aniso_U_13
_atom_site_aniso_U_12
Ir1 0.0695(4) 0.0350(3) 0.0462(4) 0.000 0.0052(3) 0.000
N1 0.070(6) 0.043(5) 0.055(5) 0.013(4) -0.004(5) -0.012(4)
N2 0.081(7) 0.050(6) 0.037(5) -0.006(4) 0.027(5) -0.013(5)
F3 0.102(14) 0.135(17) 0.128(18) -0.020(14) -0.016(12) -0.055(13)
C17 0.081(7) 0.050(6) 0.037(5) -0.006(4) 0.027(5) -0.013(5)
C1 0.072(8) 0.068(8) 0.058(7) 0.017(6) 0.012(6) -0.005(7)
C2 0.074(9) 0.108(11) 0.075(9) 0.026(8) 0.022(7) 0.001(8)
C3 0.077(10) 0.157(16) 0.076(10) 0.056(11) 0.015(8) 0.005(11)
C4 0.110(12) 0.099(11) 0.054(8) 0.041(8) -0.015(8) -0.036(10)
C5 0.080(9) 0.052(7) 0.060(7) 0.015(6) -0.007(6) -0.027(6)
C6 0.089(9) 0.042(6) 0.056(7) 0.009(5) -0.022(6) -0.016(6)
C7 0.130(14) 0.057(8) 0.075(10) 0.019(7) -0.038(9) -0.013(9)
C8 0.135(16) 0.063(9) 0.114(15) 0.001(10) -0.059(13) 0.023(10)
C9 0.108(13) 0.059(9) 0.119(14) -0.017(9) -0.051(11) 0.029(9)
C10 0.087(9) 0.045(6) 0.078(9) -0.012(6) -0.013(7) 0.002(6)
C11 0.072(7) 0.042(6) 0.060(7) -0.010(5) -0.015(6) -0.005(5)
C12 0.097(9) 0.023(5) 0.067(8) -0.004(4) 0.041(6) -0.012(5)
C13 0.100(12) 0.065(9) 0.104(13) -0.015(8) 0.034(10) -0.019(8)
C14 0.138(16) 0.053(9) 0.101(12) -0.029(8) 0.063(12) -0.046(9)
C15 0.089(10) 0.075(10) 0.076(9) -0.029(7) 0.022(8) -0.047(8)
C16 0.096(10) 0.067(8) 0.058(8) -0.015(6) 0.032(7) -0.024(7)
F1 0.161(10) 0.095(7) 0.102(7) 0.051(6) -0.033(6) -0.001(6)
F2 0.124(8) 0.084(6) 0.167(10) -0.024(6) -0.040(7) 0.049(6)

loop_
_atom_type_symbol
_atom_type_description
_atom_type_scat_dispersion_real
_atom_type_scat_dispersion_imag
_atom_type_scat_source
C C 0.0033 0.0016 'International Tables Vol C Tables 4.2.6.8 and 6.1.1.4'
H H 0.0000 0.0000 'International Tables Vol C Tables 4.2.6.8 and 6.1.1.4'
N N 0.0061 0.0033 'International Tables Vol C Tables 4.2.6.8 and 6.1.1.4'
F F 0.0171 0.0103 'International Tables Vol C Tables 4.2.6.8 and 6.1.1.4'
Ir Ir -1.4442 7.9887 'International Tables Vol C Tables 4.2.6.8 and 6.1.1.4'

loop_
_geom_angle_atom_site_label_1
_geom_angle_atom_site_label_2
_geom_angle_atom_site_label_3
_geom_angle
_geom_angle_site_symmetry_1
_geom_angle_site_symmetry_3
C11 Ir1 C11 90.5(6) 5 .
C11 Ir1 N1 93.5(4) 5 .
C11 Ir1 N1 80.4(5) . .
C11 Ir1 N1 80.4(5) 5 5
C11 Ir1 N1 93.5(4) . 5
N1 Ir1 N1 171.4(5) . 5
C11 Ir1 N2 173.2(4) 5 .
C11 Ir1 N2 95.4(4) . .
N1 Ir1 N2 90.9(3) . .
N1 Ir1 N2 95.8(4) 5 .
C11 Ir1 N2 95.4(4) 5 5
C11 Ir1 N2 173.2(4) . 5
N1 Ir1 N2 95.8(4) . 5
N1 Ir1 N2 90.9(3) 5 5
N2 Ir1 N2 79.0(6) . 5
C11 Ir1 C17 95.4(4) 5 5
C11 Ir1 C17 173.2(4) . 5
N1 Ir1 C17 95.8(4) . 5
N1 Ir1 C17 90.9(3) 5 5
N2 Ir1 C17 79.0(6) . 5
N2 Ir1 C17 0.0(8) 5 5
C1 N1 C5 119.6(11) . .
C1 N1 Ir1 124.3(8) . .
C5 N1 Ir1 115.9(9) . .
C16 N2 C12 118.9(11) . .
C16 N2 Ir1 126.8(9) . .
C12 N2 Ir1 114.3(9) . .
C15 F3 H15A 8.2 . .
N1 C1 C2 123.4(12) . .
N1 C1 H1A 118.3 . .
C2 C1 H1A 118.3 . .
C3 C2 C1 119.4(15) . .
C3 C2 H2A 120.3 . .
C1 C2 H2A 120.3 . .
C2 C3 C4 118.1(14) . .
C2 C3 H3A 120.9 . .
C4 C3 H3A 120.9 . .
C3 C4 C5 123.1(13) . .
C3 C4 H4A 118.4 . .
C5 C4 H4A 118.4 . .
N1 C5 C4 116.2(13) . .
N1 C5 C6 114.2(11) . .
C4 C5 C6 129.5(12) . .
C7 C6 C11 119.0(14) . .
C7 C6 C5 126.2(13) . .
C11 C6 C5 114.8(10) . .
F1 C7 C8 118.5(15) . .
F1 C7 C6 118.7(17) . .
C8 C7 C6 122.8(16) . .
C9 C8 C7 117.9(15) . .
C9 C8 H8A 121.1 . .
C7 C8 H8A 121.1 . .
C8 C9 F2 119.2(15) . .
C8 C9 C10 123.9(17) . .
F2 C9 C10 117.0(19) . .
C9 C10 C11 119.4(15) . .
C9 C10 H10A 120.3 . .
C11 C10 H10A 120.3 . .
C6 C11 C10 116.9(11) . .
C6 C11 Ir1 114.3(9) . .
C10 C11 Ir1 128.8(10) . .
N2 C12 C13 120.1(14) . .
N2 C12 C12 116.2(7) . 5
C13 C12 C12 123.7(10) . 5
C14 C13 C12 120.5(16) . .
C14 C13 H13A 119.7 . .
C12 C13 H13A 119.7 . .
C13 C14 C15 120.3(14) . .
C13 C14 H14A 119.9 . .
C15 C14 H14A 119.9 . .
C14 C15 C16 119.2(15) . .
C14 C15 F3 125.5(15) . .
C16 C15 F3 115.2(16) . .
C14 C15 H15A 121.1 . .
C16 C15 H15A 119.8 . .
F3 C15 H15A 4.8 . .
N2 C16 C15 121.0(14) . .
N2 C16 H16A 119.5 . .
C15 C16 H16A 119.6 . .

loop_
_geom_bond_atom_site_label_1
_geom_bond_atom_site_label_2
_geom_bond_distance
_geom_bond_site_symmetry_2
Ir1 C11 2.007(12) 5
Ir1 C11 2.007(12) .
Ir1 N1 2.032(10) .
Ir1 N1 2.032(10) 5
Ir1 N2 2.098(10) .
Ir1 N2 2.098(10) 5
Ir1 C17 2.098(10) 5
N1 C1 1.329(16) .
N1 C5 1.377(15) .
N2 C16 1.371(18) .
N2 C12 1.381(15) .
F3 C15 1.47(2) .
F3 H15A 0.5516 .
C1 C2 1.391(17) .
C1 H1A 0.9300 .
C2 C3 1.34(2) .
C2 H2A 0.9300 .
C3 C4 1.36(2) .
C3 H3A 0.9300 .
C4 C5 1.431(19) .
C4 H4A 0.9300 .
C5 C6 1.443(18) .
C6 C7 1.402(18) .
C6 C11 1.429(17) .
C7 F1 1.364(19) .
C7 C8 1.37(2) .
C8 C9 1.35(3) .
C8 H8A 0.9300 .
C9 F2 1.350(19) .
C9 C10 1.38(2) .
C10 C11 1.434(18) .
C10 H10A 0.9300 .
C12 C13 1.405(18) .
C12 C12 1.45(3) 5
C13 C14 1.35(2) .
C13 H13A 0.9300 .
C14 C15 1.38(2) .
C14 H14A 0.9300 .
C15 C16 1.407(16) .
C15 H15A 0.9300 .
C16 H16A 0.9301 .
